data_4062585
_journal_name_full Organometallics
_journal_paper_doi 10.1021/om034302w
_journal_year 2004
_chemical_formula_sum 'C45 H42 D6 Li N2 P'
_chemical_formula_weight 665.80
_space_group_IT_number 2
_symmetry_cell_setting triclinic
_symmetry_space_group_name_Hall '-P 1'
_symmetry_space_group_name_H-M 'P -1'
_cell_angle_alpha 75.700(8)
_cell_angle_beta 79.250(8)
_cell_angle_gamma 81.178(13)
_cell_formula_units_Z 2
_cell_length_a 11.924(2)
_cell_length_b 12.300(2)
_cell_length_c 13.216(3)
_cell_measurement_temperature 173(2)
_cell_volume 1833.6(6)
_diffrn_ambient_temperature 173(2)
_exptl_crystal_density_diffrn 1.197
_cod_depositor_comments
;
The following automatic conversions were performed:
'_symmetry_cell_setting' value 'Triclinic' changed to 'triclinic'
according to '/home/saulius/struct/CIF-dictionaries/cif_core.dic'
dictionary named 'cif_core.dic' version 2.4.1 from 2010-06-29.

Automatic conversion script
Id: cif_fix_enum 1527 2010-12-29 10:47:43Z saulius 
;
_cod_database_code 4062585

loop_
_symmetry_equiv_pos_as_xyz
'x, y, z'
'-x, -y, -z'

loop_
_atom_site_label
_atom_site_type_symbol
_atom_site_fract_x
_atom_site_fract_y
_atom_site_fract_z
_atom_site_U_iso_or_equiv
_atom_site_adp_type
_atom_site_occupancy
_atom_site_symmetry_multiplicity
_atom_site_calc_flag
_atom_site_refinement_flags
_atom_site_disorder_assembly
_atom_site_disorder_group
P1 P 0.70209(4) -0.02187(4) 0.68826(4) 0.02375(13) Uani 1 1 d . . .
N1 N 0.72599(11) 0.21975(12) 0.68488(11) 0.0266(3) Uani 1 1 d . . .
N2 N 0.81643(11) -0.00027(12) 0.60543(11) 0.0273(3) Uani 1 1 d . . .
C1 C 0.74655(13) 0.32100(15) 0.70954(14) 0.0261(4) Uani 1 1 d . . .
C2 C 0.78018(14) 0.41338(15) 0.62649(14) 0.0272(4) Uani 1 1 d . . .
C3 C 0.81322(15) 0.50590(16) 0.65244(16) 0.0334(4) Uani 1 1 d . . .
H3 H 0.8366 0.5679 0.5975 0.040 Uiso 1 1 calc R . .
C4 C 0.81267(16) 0.50945(17) 0.75586(16) 0.0360(5) Uani 1 1 d . . .
H4 H 0.8363 0.5731 0.7714 0.043 Uiso 1 1 calc R . .
C5 C 0.77796(15) 0.42097(16) 0.83682(16) 0.0341(4) Uani 1 1 d . . .
H5 H 0.7767 0.4248 0.9080 0.041 Uiso 1 1 calc R . .
C6 C 0.74460(14) 0.32562(16) 0.81580(15) 0.0298(4) Uani 1 1 d . . .
C7 C 0.77925(15) 0.41366(16) 0.51114(15) 0.0313(4) Uani 1 1 d . . .
H7 H 0.8086 0.3357 0.5014 0.038 Uiso 1 1 calc R . .
C8 C 0.65789(16) 0.4406(2) 0.48243(17) 0.0446(5) Uani 1 1 d . . .
H8A H 0.6613 0.4404 0.4078 0.054 Uiso 1 1 calc R . .
H8B H 0.6249 0.5152 0.4946 0.054 Uiso 1 1 calc R . .
H8C H 0.6098 0.3834 0.5265 0.054 Uiso 1 1 calc R . .
C9 C 0.85591(16) 0.49489(18) 0.43129(16) 0.0406(5) Uani 1 1 d . . .
H9A H 0.8516 0.4893 0.3595 0.049 Uiso 1 1 calc R . .
H9B H 0.9355 0.4750 0.4444 0.049 Uiso 1 1 calc R . .
H9C H 0.8296 0.5724 0.4389 0.049 Uiso 1 1 calc R . .
C10 C 0.70873(17) 0.23030(18) 0.90828(15) 0.0385(5) Uani 1 1 d . . .
H10 H 0.7040 0.1634 0.8797 0.046 Uiso 1 1 calc R . .
C11 C 0.79479(19) 0.1953(2) 0.98649(17) 0.0506(6) Uani 1 1 d . . .
H11A H 0.7685 0.1329 1.0439 0.061 Uiso 1 1 calc R . .
H11B H 0.8007 0.2597 1.0158 0.061 Uiso 1 1 calc R . .
H11C H 0.8703 0.1710 0.9498 0.061 Uiso 1 1 calc R . .
C12 C 0.59052(18) 0.2623(2) 0.96772(18) 0.0569(7) Uani 1 1 d . . .
H12A H 0.5691 0.1990 1.0264 0.068 Uiso 1 1 calc R . .
H12B H 0.5337 0.2797 0.9195 0.068 Uiso 1 1 calc R . .
H12C H 0.5928 0.3286 0.9955 0.068 Uiso 1 1 calc R . .
C13 C 0.61514(13) 0.19942(15) 0.69436(13) 0.0248(4) Uani 1 1 d . . .
C14 C 0.58904(13) 0.09207(15) 0.68623(13) 0.0240(4) Uani 1 1 d . . .
C15 C 0.47454(14) 0.07395(16) 0.68961(13) 0.0263(4) Uani 1 1 d . . .
H15 H 0.4590 0.0027 0.6832 0.032 Uiso 1 1 calc R . .
C16 C 0.38422(14) 0.15665(16) 0.70197(14) 0.0299(4) Uani 1 1 d . . .
H16 H 0.3077 0.1438 0.7018 0.036 Uiso 1 1 calc R . .
C17 C 0.40768(14) 0.25924(16) 0.71469(14) 0.0306(4) Uani 1 1 d . . .
H17 H 0.3459 0.3160 0.7255 0.037 Uiso 1 1 calc R . .
C18 C 0.51795(14) 0.28059(16) 0.71197(14) 0.0295(4) Uani 1 1 d . . .
H18 H 0.5302 0.3514 0.7221 0.035 Uiso 1 1 calc R . .
C19 C 0.73555(14) -0.04963(15) 0.82116(14) 0.0263(4) Uani 1 1 d . . .
C20 C 0.84879(15) -0.06734(17) 0.84040(16) 0.0354(5) Uani 1 1 d . . .
H20 H 0.9104 -0.0626 0.7830 0.042 Uiso 1 1 calc R . .
C21 C 0.87136(18) -0.0919(2) 0.94334(17) 0.0479(6) Uani 1 1 d . . .
H21 H 0.9485 -0.1034 0.9562 0.058 Uiso 1 1 calc R . .
C22 C 0.78242(19) -0.0998(2) 1.02716(17) 0.0479(6) Uani 1 1 d . . .
H22 H 0.7987 -0.1172 1.0975 0.058 Uiso 1 1 calc R . .
C23 C 0.67004(17) -0.08243(18) 1.00946(15) 0.0393(5) Uani 1 1 d . . .
H23 H 0.6089 -0.0885 1.0674 0.047 Uiso 1 1 calc R . .
C24 C 0.64675(15) -0.05620(16) 0.90722(14) 0.0310(4) Uani 1 1 d . . .
H24 H 0.5692 -0.0424 0.8952 0.037 Uiso 1 1 calc R . .
C25 C 0.63854(13) -0.14362(15) 0.67998(14) 0.0254(4) Uani 1 1 d . . .
C26 C 0.60705(14) -0.14745(16) 0.58431(14) 0.0306(4) Uani 1 1 d . . .
H26 H 0.6195 -0.0867 0.5246 0.037 Uiso 1 1 calc R . .
C27 C 0.55766(15) -0.23930(17) 0.57567(15) 0.0348(5) Uani 1 1 d . . .
H27 H 0.5363 -0.2412 0.5104 0.042 Uiso 1 1 calc R . .
C28 C 0.53964(16) -0.32797(17) 0.66228(16) 0.0363(5) Uani 1 1 d . . .
H28 H 0.5058 -0.3908 0.6565 0.044 Uiso 1 1 calc R . .
C29 C 0.57070(16) -0.32549(17) 0.75722(16) 0.0365(5) Uani 1 1 d . . .
H29 H 0.5581 -0.3866 0.8166 0.044 Uiso 1 1 calc R . .
C30 C 0.62013(15) -0.23431(16) 0.76618(15) 0.0305(4) Uani 1 1 d . . .
H30 H 0.6417 -0.2335 0.8316 0.037 Uiso 1 1 calc R . .
C31 C 0.85433(13) -0.05115(15) 0.51794(13) 0.0245(4) Uani 1 1 d . . .
C32 C 0.83189(14) 0.00709(16) 0.41667(14) 0.0288(4) Uani 1 1 d . . .
C33 C 0.87137(14) -0.04349(17) 0.33095(15) 0.0326(4) Uani 1 1 d . . .
H33 H 0.8581 -0.0024 0.2625 0.039 Uiso 1 1 calc R . .
C34 C 0.92948(14) -0.15202(18) 0.34226(15) 0.0333(5) Uani 1 1 d . . .
C35 C 0.95234(14) -0.20742(16) 0.44282(15) 0.0302(4) Uani 1 1 d . . .
H35 H 0.9929 -0.2811 0.4524 0.036 Uiso 1 1 calc R . .
C36 C 0.91776(13) -0.15848(15) 0.53034(14) 0.0266(4) Uani 1 1 d . . .
C37 C 0.76062(16) 0.12091(17) 0.40135(16) 0.0395(5) Uani 1 1 d . . .
H37A H 0.7535 0.1490 0.3264 0.047 Uiso 1 1 calc R . .
H37B H 0.7981 0.1741 0.4245 0.047 Uiso 1 1 calc R . .
H37C H 0.6841 0.1134 0.4432 0.047 Uiso 1 1 calc R . .
C38 C 0.96015(17) -0.2098(2) 0.25101(18) 0.0513(6) Uani 1 1 d . . .
H38A H 1.0008 -0.2849 0.2742 0.062 Uiso 1 1 calc R . .
H38B H 1.0097 -0.1648 0.1934 0.062 Uiso 1 1 calc R . .
H38C H 0.8899 -0.2172 0.2261 0.062 Uiso 1 1 calc R . .
C39 C 0.94678(15) -0.22150(16) 0.63634(15) 0.0337(4) Uani 1 1 d . . .
H39A H 0.9911 -0.2942 0.6301 0.040 Uiso 1 1 calc R . .
H39B H 0.8758 -0.2346 0.6864 0.040 Uiso 1 1 calc R . .
H39C H 0.9924 -0.1770 0.6619 0.040 Uiso 1 1 calc R . .
C40 C 0.9080(3) 0.4877(4) 0.1241(3) 0.0854(10) Uani 1 1 d . . .
H40D H 0.9878 0.4800 0.1276 0.103 Uiso 1 1 calc R . .
C41 C 0.8455(2) 0.3975(3) 0.1688(2) 0.0735(8) Uani 1 1 d . . .
H41D H 0.8825 0.3273 0.2021 0.088 Uiso 1 1 calc R . .
C42 C 0.7315(2) 0.4090(2) 0.1654(2) 0.0615(7) Uani 1 1 d . . .
H42D H 0.6885 0.3469 0.1967 0.074 Uiso 1 1 calc R . .
C43 C 0.6788(2) 0.5085(2) 0.1175(2) 0.0662(7) Uani 1 1 d . . .
H43D H 0.5985 0.5160 0.1165 0.079 Uiso 1 1 calc R . .
C44 C 0.7386(3) 0.5984(3) 0.0705(2) 0.0767(8) Uani 1 1 d . . .
H44D H 0.7007 0.6673 0.0355 0.092 Uiso 1 1 calc R . .
C45 C 0.8548(3) 0.5885(3) 0.0744(3) 0.0862(10) Uani 1 1 d . . .
H45D H 0.8974 0.6509 0.0430 0.103 Uiso 1 1 calc R . .
Li1 Li 0.8630(2) 0.1387(3) 0.6215(3) 0.0366(8) Uani 1 1 d . . .

loop_
_atom_site_aniso_label
_atom_site_aniso_U_11
_atom_site_aniso_U_22
_atom_site_aniso_U_33
_atom_site_aniso_U_23
_atom_site_aniso_U_13
_atom_site_aniso_U_12
P1 0.0217(2) 0.0249(3) 0.0249(3) -0.00540(19) -0.00256(17) -0.00507(17)
N1 0.0223(7) 0.0268(8) 0.0323(9) -0.0091(7) -0.0025(6) -0.0058(6)
N2 0.0245(7) 0.0282(9) 0.0303(9) -0.0088(7) -0.0005(6) -0.0067(6)
C1 0.0179(8) 0.0273(10) 0.0354(10) -0.0119(8) -0.0029(7) -0.0027(7)
C2 0.0208(8) 0.0269(10) 0.0357(11) -0.0107(8) -0.0053(7) -0.0008(7)
C3 0.0315(10) 0.0285(11) 0.0409(12) -0.0089(9) -0.0037(8) -0.0063(8)
C4 0.0373(10) 0.0308(11) 0.0453(13) -0.0145(10) -0.0080(9) -0.0088(8)
C5 0.0353(10) 0.0342(12) 0.0373(11) -0.0162(9) -0.0053(8) -0.0051(8)
C6 0.0250(9) 0.0318(11) 0.0346(11) -0.0127(9) -0.0028(7) -0.0032(7)
C7 0.0315(10) 0.0283(11) 0.0354(11) -0.0081(9) -0.0063(8) -0.0045(8)
C8 0.0391(11) 0.0588(15) 0.0371(12) -0.0052(11) -0.0105(9) -0.0125(10)
C9 0.0382(11) 0.0455(13) 0.0385(12) -0.0085(10) -0.0036(9) -0.0108(9)
C10 0.0505(12) 0.0362(12) 0.0305(11) -0.0105(9) 0.0002(9) -0.0133(9)
C11 0.0566(13) 0.0512(15) 0.0383(13) -0.0042(11) -0.0028(10) -0.0036(11)
C12 0.0460(13) 0.0814(19) 0.0426(14) -0.0100(13) 0.0044(10) -0.0259(12)
C13 0.0239(9) 0.0282(10) 0.0218(9) -0.0035(8) -0.0039(7) -0.0043(7)
C14 0.0231(8) 0.0280(10) 0.0203(9) -0.0037(8) -0.0028(7) -0.0051(7)
C15 0.0255(9) 0.0310(10) 0.0232(9) -0.0053(8) -0.0029(7) -0.0080(7)
C16 0.0209(9) 0.0405(12) 0.0288(10) -0.0082(9) -0.0029(7) -0.0056(8)
C17 0.0235(9) 0.0368(11) 0.0292(10) -0.0073(9) -0.0026(7) 0.0013(8)
C18 0.0276(9) 0.0290(10) 0.0325(11) -0.0090(8) -0.0043(7) -0.0023(8)
C19 0.0281(9) 0.0232(10) 0.0280(10) -0.0052(8) -0.0053(7) -0.0042(7)
C20 0.0308(10) 0.0404(12) 0.0365(11) -0.0105(9) -0.0087(8) -0.0018(8)
C21 0.0415(12) 0.0595(15) 0.0460(14) -0.0123(11) -0.0223(10) 0.0040(10)
C22 0.0594(14) 0.0551(15) 0.0295(12) -0.0068(11) -0.0172(10) 0.0012(11)
C23 0.0451(12) 0.0424(13) 0.0274(11) -0.0054(9) -0.0027(9) -0.0031(9)
C24 0.0331(10) 0.0317(11) 0.0272(10) -0.0048(8) -0.0054(8) -0.0032(8)
C25 0.0192(8) 0.0265(10) 0.0299(10) -0.0071(8) -0.0008(7) -0.0034(7)
C26 0.0302(9) 0.0338(11) 0.0284(10) -0.0068(9) -0.0012(7) -0.0096(8)
C27 0.0351(10) 0.0414(12) 0.0322(11) -0.0139(9) -0.0029(8) -0.0115(9)
C28 0.0346(10) 0.0324(11) 0.0458(13) -0.0141(10) -0.0008(9) -0.0136(8)
C29 0.0390(11) 0.0307(11) 0.0380(12) -0.0004(9) -0.0051(9) -0.0114(9)
C30 0.0323(10) 0.0315(11) 0.0288(10) -0.0056(8) -0.0058(7) -0.0075(8)
C31 0.0192(8) 0.0280(10) 0.0270(10) -0.0063(8) 0.0001(7) -0.0088(7)
C32 0.0229(9) 0.0318(11) 0.0308(10) -0.0034(8) -0.0020(7) -0.0085(7)
C33 0.0251(9) 0.0456(12) 0.0272(10) -0.0059(9) -0.0033(7) -0.0097(8)
C34 0.0193(9) 0.0495(13) 0.0358(11) -0.0195(10) -0.0006(7) -0.0065(8)
C35 0.0188(8) 0.0334(11) 0.0402(12) -0.0127(9) -0.0023(7) -0.0038(7)
C36 0.0199(8) 0.0289(10) 0.0321(10) -0.0080(8) -0.0013(7) -0.0078(7)
C37 0.0378(11) 0.0365(12) 0.0402(12) -0.0022(10) -0.0072(9) -0.0013(9)
C38 0.0360(11) 0.0762(18) 0.0493(14) -0.0351(13) -0.0087(9) 0.0071(11)
C39 0.0316(10) 0.0307(11) 0.0367(11) -0.0051(9) -0.0058(8) -0.0002(8)
C40 0.0574(17) 0.129(3) 0.079(2) -0.028(2) -0.0122(15) -0.027(2)
C41 0.0734(19) 0.095(2) 0.0491(16) -0.0021(15) -0.0185(13) -0.0109(17)
C42 0.0607(16) 0.0657(19) 0.0575(16) -0.0175(14) 0.0018(12) -0.0126(13)
C43 0.0572(15) 0.0616(18) 0.084(2) -0.0319(16) 0.0011(14) -0.0087(14)
C44 0.083(2) 0.0556(18) 0.088(2) -0.0232(16) -0.0011(16) 0.0008(15)
C45 0.089(2) 0.079(2) 0.093(2) -0.028(2) 0.0110(18) -0.0339(19)
Li1 0.0283(16) 0.0365(19) 0.047(2) -0.0151(16) 0.0021(14) -0.0113(13)

loop_
_geom_bond_atom_site_label_1
_geom_bond_atom_site_label_2
_geom_bond_distance
_geom_bond_site_symmetry_2
_geom_bond_publ_flag
P1 N2 1.5932(14) . ?
P1 C14 1.7881(18) . ?
P1 C19 1.8121(18) . ?
P1 C25 1.8136(17) . ?
P1 Li1 2.833(3) . ?
N1 C13 1.360(2) . ?
N1 C1 1.429(2) . ?
N1 Li1 1.941(3) . ?
N2 C31 1.417(2) . ?
N2 Li1 1.946(3) . ?
C1 C6 1.415(3) . ?
C1 C2 1.420(3) . ?
C2 C3 1.396(2) . ?
C2 C7 1.526(3) . ?
C3 C4 1.377(3) . ?
C4 C5 1.378(3) . ?
C5 C6 1.399(2) . ?
C6 C10 1.517(3) . ?
C7 C8 1.531(3) . ?
C7 C9 1.532(3) . ?
C10 C12 1.526(3) . ?
C10 C11 1.532(3) . ?
C13 C18 1.433(2) . ?
C13 C14 1.436(2) . ?
C14 C15 1.408(2) . ?
C15 C16 1.379(2) . ?
C16 C17 1.389(3) . ?
C17 C18 1.372(2) . ?
C19 C20 1.395(2) . ?
C19 C24 1.398(2) . ?
C20 C21 1.387(3) . ?
C21 C22 1.379(3) . ?
C22 C23 1.379(3) . ?
C23 C24 1.380(3) . ?
C25 C30 1.394(3) . ?
C25 C26 1.398(2) . ?
C26 C27 1.389(3) . ?
C27 C28 1.382(3) . ?
C28 C29 1.381(3) . ?
C29 C30 1.383(3) . ?
C31 C36 1.405(2) . ?
C31 C32 1.406(2) . ?
C32 C33 1.397(3) . ?
C32 C37 1.511(3) . ?
C33 C34 1.393(3) . ?
C34 C35 1.391(3) . ?
C34 C38 1.507(3) . ?
C34 Li1 2.643(3) 2_756 ?
C35 C36 1.400(2) . ?
C35 Li1 2.410(3) 2_756 ?
C36 C39 1.498(3) . ?
C40 C45 1.372(4) . ?
C40 C41 1.378(4) . ?
C41 C42 1.353(4) . ?
C42 C43 1.351(4) . ?
C43 C44 1.361(4) . ?
C44 C45 1.382(4) . ?
Li1 C35 2.410(3) 2_756 ?
Li1 C34 2.643(3) 2_756 ?
